data_7008029
loop_
_publ_author_name
'Goicoechea, Jose M.'
'Mahon, Mary F.'
'Whittlesey, Michael K.'
'Kumar, P. G. Anil'
'Pregosin, Paul S.'

_publ_section_title
;
 Mononuclear and dinuclear complexes with a [Ru(tBu2PCH2CH2PtBu2)(CO)]
 core.
;
_journal_issue 3
_journal_name_full 'Dalton transactions (Cambridge, England : 2003)'
_journal_page_first 588
_journal_page_last 597
_journal_paper_doi 10.1039/b415812a
_journal_year 2005
_chemical_formula_sum 'C48 H95 Cl4 N5 O2 P4 Ru2'
_chemical_formula_weight 1242.1
_chemical_name_systematic
;
?
;
_space_group_IT_number 61
_symmetry_cell_setting orthorhombic
_symmetry_space_group_name_Hall '-P 2ac 2ab'
_symmetry_space_group_name_H-M 'P b c a'
_atom_sites_solution_hydrogens geom
_atom_sites_solution_primary direct
_atom_sites_solution_secondary difmap
_audit_creation_method SHELXL-97
_cell_angle_alpha 90.00
_cell_angle_beta 90.00
_cell_angle_gamma 90.00
_cell_formula_units_Z 8
_cell_length_a 15.6490(1)
_cell_length_b 21.6770(2)
_cell_length_c 35.1500(4)
_cell_measurement_reflns_used 25
_cell_measurement_temperature 150(2)
_cell_measurement_theta_max 18
_cell_measurement_theta_min 12
_cell_volume 11923.70(19)
_computing_data_reduction 'Denzo and Scalepack (otwinowski & Minor, 1997)'
_computing_molecular_graphics 'ORTEX (P.McArdle, 1995)'
_computing_publication_material 'SHELXL-97/2 (Sheldrick,1997)'
_computing_structure_refinement 'SHELXL-97 (Sheldrick, 1997)'
_computing_structure_solution 'SHELXS-97 (Sheldrick, 1990)'
_diffrn_ambient_temperature 150(2)
_diffrn_measured_fraction_theta_full 0.988
_diffrn_measured_fraction_theta_max 0.988
_diffrn_measurement_device_type KappaCCD
_diffrn_measurement_method KappaCCD
_diffrn_radiation_monochromator graphite
_diffrn_radiation_source 'fine-focus sealed tube'
_diffrn_radiation_type MoK\a
_diffrn_radiation_wavelength 0.71073
_diffrn_reflns_av_R_equivalents 0.1132
_diffrn_reflns_av_sigmaI/netI 0.1198
_diffrn_reflns_limit_h_max 22
_diffrn_reflns_limit_h_min -21
_diffrn_reflns_limit_k_max 30
_diffrn_reflns_limit_k_min -30
_diffrn_reflns_limit_l_max 49
_diffrn_reflns_limit_l_min -49
_diffrn_reflns_number 125399
_diffrn_reflns_theta_full 30.03
_diffrn_reflns_theta_max 30.03
_diffrn_reflns_theta_min 3.56
_exptl_absorpt_coefficient_mu 0.832
_exptl_absorpt_correction_T_max 0.92
_exptl_absorpt_correction_T_min 0.82
_exptl_absorpt_correction_type multi-scan
_exptl_absorpt_process_details
;
multi-scan from symmetry-related measurements
Sortav (Blessing 1995)
;
_exptl_crystal_colour Yellow
_exptl_crystal_density_diffrn 1.384
_exptl_crystal_density_method 'not measured'
_exptl_crystal_description Tabloid
_exptl_crystal_F_000 5200
_exptl_crystal_size_max 0.20
_exptl_crystal_size_mid 0.15
_exptl_crystal_size_min 0.08
_refine_diff_density_max 0.818
_refine_diff_density_min -0.732
_refine_diff_density_rms 0.126
_refine_ls_extinction_method none
_refine_ls_goodness_of_fit_ref 0.982
_refine_ls_hydrogen_treatment constr
_refine_ls_matrix_type full
_refine_ls_number_parameters 615
_refine_ls_number_reflns 17213
_refine_ls_number_restraints 0
_refine_ls_restrained_S_all 0.982
_refine_ls_R_factor_all 0.1242
_refine_ls_R_factor_gt 0.0481
_refine_ls_shift/su_max 0.002
_refine_ls_shift/su_mean 0.000
_refine_ls_structure_factor_coef Fsqd
_refine_ls_weighting_details
; calc
[1.00000+0.00000exp(0.00(sin\q/\l)^2^)]/
[\s^2^(Fo^2^)+0.0000+0.0000*P+(0.0384P)^2^+0.0000sin\q/\l]
where P = 0.00000Fo^2^ + 1.00000Fc^2^
;
_refine_ls_weighting_scheme calc
_refine_ls_wR_factor_gt 0.0810
_refine_ls_wR_factor_ref 0.0995
_reflns_number_gt 9708
_reflns_number_total 17213
_reflns_threshold_expression >2sigma(I)
_cod_data_source_file b415812a.txt
_cod_data_source_block c:\backup\kappa\k03mkw8\maxus\k03mkw8
_cod_depositor_comments
;
The following automatic conversions were performed:
'_symmetry_cell_setting' value 'Orthorhombic' changed to 'orthorhombic'
according to '/home/saulius/struct/CIF-dictionaries/cif_core.dic'
dictionary named 'cif_core.dic' version 2.4.1 from
2010-06-29.

'_exptl_absorpt_correction_type' value 'Multi-Scan' changed
to 'multi-scan' according to
'/home/saulius/struct/CIF-dictionaries/cif_core.dic' dictionary named
'cif_core.dic' version 2.4.1 from 2010-06-29.

Automatic conversion script
Id: cif_fix_enum 1527 2010-12-29 10:47:43Z saulius 
;
_cod_original_sg_symbol_H-M Pbca
_cod_database_code 7008029

loop_
_symmetry_equiv_pos_as_xyz
'x, y, z'
'-x+1/2, -y, z+1/2'
'x+1/2, -y+1/2, -z'
'-x, y+1/2, -z+1/2'
'-x, -y, -z'
'x-1/2, y, -z-1/2'
'-x-1/2, y-1/2, z'
'x, -y-1/2, z-1/2'

loop_
_atom_site_label
_atom_site_type_symbol
_atom_site_fract_x
_atom_site_fract_y
_atom_site_fract_z
_atom_site_U_iso_or_equiv
_atom_site_adp_type
_atom_site_occupancy
_atom_site_symmetry_multiplicity
_atom_site_calc_flag
_atom_site_refinement_flags
_atom_site_disorder_assembly
_atom_site_disorder_group
Ru1 Ru 0.244629(14) 0.221265(11) 0.027214(8) 0.01759(7) Uani 1 1 d . . .
Ru2 Ru 0.032442(14) 0.100633(10) 0.276650(7) 0.01539(7) Uani 1 1 d . . .
Cl1 Cl 0.15297(5) 0.13287(4) 0.01014(3) 0.0296(2) Uani 1 1 d . . .
Cl2 Cl 0.13389(4) 0.26205(4) 0.07100(2) 0.0265(2) Uani 1 1 d . . .
Cl3 Cl -0.07471(4) 0.02161(3) 0.29302(2) 0.02365(19) Uani 1 1 d . . .
Cl4 Cl -0.06250(4) 0.18281(3) 0.30036(2) 0.02388(19) Uani 1 1 d . . .
P1 P 0.35185(5) 0.18682(3) -0.01560(2) 0.01843(19) Uani 1 1 d . . .
P2 P 0.33948(5) 0.30314(4) 0.04338(2) 0.01806(19) Uani 1 1 d . . .
P3 P 0.12881(5) 0.02307(3) 0.25614(3) 0.01850(19) Uani 1 1 d . . .
P4 P 0.13646(5) 0.17369(3) 0.25667(3) 0.01877(19) Uani 1 1 d . . .
O1 O 0.14186(13) 0.28159(10) -0.03310(7) 0.0323(6) Uani 1 1 d . . .
O2 O -0.07191(13) 0.11595(9) 0.20680(7) 0.0286(6) Uani 1 1 d . . .
N1 N 0.27783(14) 0.16733(11) 0.07558(8) 0.0191(6) Uani 1 1 d . . .
N2 N 0.06607(15) 0.09211(11) 0.33493(8) 0.0196(6) Uani 1 1 d . . .
N3 N 0.1985(2) -0.06364(17) -0.08675(11) 0.0714(12) Uani 1 1 d . . .
N4 N 0.1180(2) 0.03280(16) 0.11083(11) 0.0628(11) Uani 1 1 d . . .
N5 N 0.03991(17) 0.47906(13) 0.10160(9) 0.0372(8) Uani 1 1 d . . .
C1 C 0.18779(18) 0.26148(14) -0.01074(10) 0.0222(8) Uani 1 1 d . . .
C2 C 0.28890(17) 0.13565(14) 0.10051(10) 0.0199(7) Uani 1 1 d . . .
C3 C 0.3118(2) 0.09378(14) 0.13138(9) 0.0290(8) Uani 1 1 d . . .
H3A H 0.3556 0.0649 0.1225 0.043 Uiso 1 1 calc R . .
H3B H 0.2610 0.0707 0.1395 0.043 Uiso 1 1 calc R . .
H3C H 0.3341 0.1176 0.1529 0.043 Uiso 1 1 calc R . .
C4 C 0.44721(16) 0.23339(13) -0.00450(9) 0.0197(7) Uani 1 1 d . . .
H4A H 0.4801 0.2124 0.0158 0.024 Uiso 1 1 calc R . .
H4B H 0.4839 0.2354 -0.0274 0.024 Uiso 1 1 calc R . .
C5 C 0.42689(17) 0.29906(13) 0.00844(9) 0.0210(7) Uani 1 1 d . . .
H5A H 0.4113 0.3241 -0.0141 0.025 Uiso 1 1 calc R . .
H5B H 0.4789 0.3174 0.0198 0.025 Uiso 1 1 calc R . .
C6 C 0.39418(18) 0.10415(13) -0.01188(10) 0.0218(7) Uani 1 1 d . . .
C7 C 0.3848(2) 0.08144(13) 0.02899(9) 0.0282(8) Uani 1 1 d . . .
H7A H 0.3240 0.0785 0.0355 0.042 Uiso 1 1 calc R . .
H7B H 0.4130 0.1105 0.0463 0.042 Uiso 1 1 calc R . .
H7C H 0.4114 0.0407 0.0315 0.042 Uiso 1 1 calc R . .
C8 C 0.3430(2) 0.05857(14) -0.03641(10) 0.0324(9) Uani 1 1 d . . .
H8A H 0.3619 0.0164 -0.0310 0.049 Uiso 1 1 calc R . .
H8B H 0.3523 0.0678 -0.0634 0.049 Uiso 1 1 calc R . .
H8C H 0.2820 0.0625 -0.0305 0.049 Uiso 1 1 calc R . .
C9 C 0.48981(19) 0.10053(14) -0.02176(10) 0.0303(8) Uani 1 1 d . . .
H9A H 0.5069 0.0572 -0.0242 0.045 Uiso 1 1 calc R . .
H9B H 0.5232 0.1201 -0.0015 0.045 Uiso 1 1 calc R . .
H9C H 0.5003 0.1219 -0.0459 0.045 Uiso 1 1 calc R . .
C10 C 0.33353(18) 0.20204(14) -0.06834(9) 0.0233(7) Uani 1 1 d . . .
C11 C 0.33195(19) 0.27223(13) -0.07537(10) 0.0291(8) Uani 1 1 d . . .
H11A H 0.3146 0.2804 -0.1017 0.044 Uiso 1 1 calc R . .
H11B H 0.3891 0.2893 -0.0710 0.044 Uiso 1 1 calc R . .
H11C H 0.2912 0.2916 -0.0579 0.044 Uiso 1 1 calc R . .
C12 C 0.40623(19) 0.17807(15) -0.09404(9) 0.0308(8) Uani 1 1 d . . .
H12A H 0.4094 0.1330 -0.0921 0.046 Uiso 1 1 calc R . .
H12B H 0.4606 0.1961 -0.0858 0.046 Uiso 1 1 calc R . .
H12C H 0.3948 0.1898 -0.1205 0.046 Uiso 1 1 calc R . .
C13 C 0.24842(18) 0.17309(15) -0.08191(10) 0.0311(8) Uani 1 1 d . . .
H13A H 0.2348 0.1883 -0.1075 0.047 Uiso 1 1 calc R . .
H13B H 0.2025 0.1846 -0.0643 0.047 Uiso 1 1 calc R . .
H13C H 0.2541 0.1281 -0.0825 0.047 Uiso 1 1 calc R . .
C14 C 0.30197(19) 0.38670(13) 0.03865(10) 0.0254(8) Uani 1 1 d . . .
C15 C 0.2380(2) 0.39101(14) 0.00611(11) 0.0381(10) Uani 1 1 d . . .
H15A H 0.1870 0.3668 0.0124 0.057 Uiso 1 1 calc R . .
H15B H 0.2640 0.3747 -0.0172 0.057 Uiso 1 1 calc R . .
H15C H 0.2219 0.4342 0.0022 0.057 Uiso 1 1 calc R . .
C16 C 0.3754(2) 0.43086(14) 0.02916(11) 0.0368(9) Uani 1 1 d . . .
H16A H 0.3543 0.4734 0.0294 0.055 Uiso 1 1 calc R . .
H16B H 0.3981 0.4211 0.0039 0.055 Uiso 1 1 calc R . .
H16C H 0.4209 0.4263 0.0481 0.055 Uiso 1 1 calc R . .
C17 C 0.2555(2) 0.40887(14) 0.07458(11) 0.0351(9) Uani 1 1 d . . .
H17A H 0.2273 0.4483 0.0694 0.053 Uiso 1 1 calc R . .
H17B H 0.2970 0.4142 0.0952 0.053 Uiso 1 1 calc R . .
H17C H 0.2127 0.3782 0.0821 0.053 Uiso 1 1 calc R . .
C18 C 0.39624(17) 0.29579(13) 0.09117(9) 0.0194(7) Uani 1 1 d . . .
C19 C 0.45605(18) 0.35018(14) 0.10064(10) 0.0311(9) Uani 1 1 d . . .
H19A H 0.4874 0.3412 0.1241 0.047 Uiso 1 1 calc R . .
H19B H 0.4221 0.3878 0.1041 0.047 Uiso 1 1 calc R . .
H19C H 0.4966 0.3562 0.0797 0.047 Uiso 1 1 calc R . .
C20 C 0.33126(19) 0.28904(14) 0.12393(9) 0.0264(8) Uani 1 1 d . . .
H20A H 0.2867 0.2596 0.1165 0.040 Uiso 1 1 calc R . .
H20B H 0.3053 0.3292 0.1293 0.040 Uiso 1 1 calc R . .
H20C H 0.3606 0.2739 0.1467 0.040 Uiso 1 1 calc R . .
C21 C 0.45441(17) 0.23865(13) 0.09009(9) 0.0237(8) Uani 1 1 d . . .
H21A H 0.5042 0.2472 0.0740 0.036 Uiso 1 1 calc R . .
H21B H 0.4226 0.2036 0.0796 0.036 Uiso 1 1 calc R . .
H21C H 0.4735 0.2288 0.1159 0.036 Uiso 1 1 calc R . .
C22 C -0.02561(17) 0.10902(13) 0.23172(9) 0.0188(7) Uani 1 1 d . . .
C23 C 0.07448(18) 0.09088(14) 0.36701(11) 0.0221(8) Uani 1 1 d . . .
C24 C 0.0901(2) 0.09330(15) 0.40802(9) 0.0305(8) Uani 1 1 d . . .
H24A H 0.1493 0.0811 0.4133 0.046 Uiso 1 1 calc R . .
H24B H 0.0510 0.0650 0.4210 0.046 Uiso 1 1 calc R . .
H24C H 0.0805 0.1354 0.4172 0.046 Uiso 1 1 calc R . .
C25 C 0.21113(17) 0.06412(13) 0.22881(10) 0.0242(8) Uani 1 1 d . . .
H25A H 0.2641 0.0391 0.2287 0.029 Uiso 1 1 calc R . .
H25B H 0.1916 0.0683 0.2021 0.029 Uiso 1 1 calc R . .
C26 C 0.23169(17) 0.12818(13) 0.24449(10) 0.0251(8) Uani 1 1 d . . .
H26A H 0.2655 0.1511 0.2253 0.030 Uiso 1 1 calc R . .
H26B H 0.2675 0.1236 0.2675 0.030 Uiso 1 1 calc R . .
C27 C 0.09086(19) -0.03874(13) 0.22159(10) 0.0265(8) Uani 1 1 d . . .
C28 C 0.0208(2) -0.01152(15) 0.19566(10) 0.0381(9) Uani 1 1 d . . .
H28A H 0.0049 -0.0420 0.1763 0.057 Uiso 1 1 calc R . .
H28B H 0.0425 0.0258 0.1832 0.057 Uiso 1 1 calc R . .
H28C H -0.0294 -0.0011 0.2110 0.057 Uiso 1 1 calc R . .
C29 C 0.1640(2) -0.06082(15) 0.19464(10) 0.0385(10) Uani 1 1 d . . .
H29A H 0.2122 -0.0757 0.2099 0.058 Uiso 1 1 calc R . .
H29B H 0.1828 -0.0263 0.1787 0.058 Uiso 1 1 calc R . .
H29C H 0.1430 -0.0943 0.1784 0.058 Uiso 1 1 calc R . .
C30 C 0.0519(2) -0.09440(13) 0.24190(11) 0.0381(10) Uani 1 1 d . . .
H30A H 0.0082 -0.0803 0.2599 0.057 Uiso 1 1 calc R . .
H30B H 0.0968 -0.1166 0.2557 0.057 Uiso 1 1 calc R . .
H30C H 0.0259 -0.1220 0.2231 0.057 Uiso 1 1 calc R . .
C31 C 0.19176(18) -0.01863(13) 0.29486(10) 0.0229(8) Uani 1 1 d . . .
C32 C 0.24853(17) 0.02890(13) 0.31550(10) 0.0293(8) Uani 1 1 d . . .
H32A H 0.2148 0.0658 0.3213 0.044 Uiso 1 1 calc R . .
H32B H 0.2968 0.0401 0.2991 0.044 Uiso 1 1 calc R . .
H32C H 0.2701 0.0109 0.3392 0.044 Uiso 1 1 calc R . .
C33 C 0.13121(19) -0.04979(14) 0.32366(10) 0.0282(8) Uani 1 1 d . . .
H33A H 0.1094 -0.0884 0.3129 0.042 Uiso 1 1 calc R . .
H33B H 0.0833 -0.0221 0.3292 0.042 Uiso 1 1 calc R . .
H33C H 0.1625 -0.0586 0.3472 0.042 Uiso 1 1 calc R . .
C34 C 0.25472(19) -0.06748(14) 0.27932(10) 0.0328(9) Uani 1 1 d . . .
H34A H 0.2886 -0.0843 0.3003 0.049 Uiso 1 1 calc R . .
H34B H 0.2929 -0.0482 0.2607 0.049 Uiso 1 1 calc R . .
H34C H 0.2226 -0.1009 0.2671 0.049 Uiso 1 1 calc R . .
C35 C 0.11348(18) 0.21766(13) 0.21085(10) 0.0250(8) Uani 1 1 d . . .
C36 C 0.02660(18) 0.25110(13) 0.21265(10) 0.0276(8) Uani 1 1 d . . .
H36A H 0.0092 0.2633 0.1869 0.041 Uiso 1 1 calc R . .
H36B H 0.0318 0.2879 0.2287 0.041 Uiso 1 1 calc R . .
H36C H -0.0164 0.2234 0.2235 0.041 Uiso 1 1 calc R . .
C37 C 0.18291(19) 0.26525(14) 0.20059(11) 0.0356(9) Uani 1 1 d . . .
H37A H 0.2392 0.2455 0.2015 0.053 Uiso 1 1 calc R . .
H37B H 0.1812 0.2994 0.2188 0.053 Uiso 1 1 calc R . .
H37C H 0.1725 0.2811 0.1749 0.053 Uiso 1 1 calc R . .
C38 C 0.11323(19) 0.17221(14) 0.17736(10) 0.0313(9) Uani 1 1 d . . .
H38A H 0.0945 0.1936 0.1542 0.047 Uiso 1 1 calc R . .
H38B H 0.0740 0.1381 0.1829 0.047 Uiso 1 1 calc R . .
H38C H 0.1710 0.1559 0.1736 0.047 Uiso 1 1 calc R . .
C39 C 0.17869(19) 0.23307(13) 0.29207(11) 0.0286(9) Uani 1 1 d . . .
C40 C 0.12045(19) 0.28989(13) 0.29412(10) 0.0317(9) Uani 1 1 d . . .
H40A H 0.0609 0.2766 0.2968 0.048 Uiso 1 1 calc R . .
H40B H 0.1267 0.3142 0.2708 0.048 Uiso 1 1 calc R . .
H40C H 0.1365 0.3151 0.3161 0.048 Uiso 1 1 calc R . .
C41 C 0.1772(2) 0.20493(14) 0.33212(10) 0.0396(10) Uani 1 1 d . . .
H41A H 0.2004 0.2347 0.3504 0.059 Uiso 1 1 calc R . .
H41B H 0.2121 0.1674 0.3325 0.059 Uiso 1 1 calc R . .
H41C H 0.1183 0.1947 0.3391 0.059 Uiso 1 1 calc R . .
C42 C 0.27205(19) 0.25301(15) 0.28399(11) 0.0410(11) Uani 1 1 d . . .
H42A H 0.2765 0.2682 0.2578 0.062 Uiso 1 1 calc R . .
H42B H 0.3102 0.2176 0.2874 0.062 Uiso 1 1 calc R . .
H42C H 0.2884 0.2859 0.3017 0.062 Uiso 1 1 calc R . .
C43 C 0.1564(2) -0.0232(2) -0.08047(14) 0.0564(13) Uani 1 1 d . . .
C44 C 0.0993(3) 0.0292(2) -0.07186(18) 0.105(2) Uani 1 1 d . . .
H44A H 0.0400 0.0148 -0.0709 0.158 Uiso 1 1 calc R . .
H44B H 0.1051 0.0607 -0.0917 0.158 Uiso 1 1 calc R . .
H44C H 0.1150 0.0470 -0.0472 0.158 Uiso 1 1 calc R . .
C45 C 0.0757(2) 0.07187(18) 0.09967(12) 0.0424(10) Uani 1 1 d . . .
C46 C 0.0197(2) 0.11955(17) 0.08737(12) 0.0532(12) Uani 1 1 d . . .
H46A H -0.0271 0.1241 0.1057 0.080 Uiso 1 1 calc R . .
H46B H -0.0038 0.1090 0.0624 0.080 Uiso 1 1 calc R . .
H46C H 0.0513 0.1585 0.0856 0.080 Uiso 1 1 calc R . .
C47 C 0.0631(2) 0.44162(16) 0.12152(10) 0.0273(8) Uani 1 1 d . . .
C48 C 0.0931(2) 0.39278(15) 0.14699(11) 0.0398(10) Uani 1 1 d . . .
H48A H 0.0516 0.3868 0.1675 0.060 Uiso 1 1 calc R . .
H48B H 0.1485 0.4045 0.1578 0.060 Uiso 1 1 calc R . .
H48C H 0.0993 0.3543 0.1327 0.060 Uiso 1 1 calc R . .

loop_
_atom_site_aniso_label
_atom_site_aniso_U_11
_atom_site_aniso_U_22
_atom_site_aniso_U_33
_atom_site_aniso_U_23
_atom_site_aniso_U_13
_atom_site_aniso_U_12
Ru1 0.01384(12) 0.02136(13) 0.01759(15) 0.00258(11) -0.00069(11) 0.00039(10)
Ru2 0.01276(12) 0.01721(12) 0.01621(14) -0.00106(11) 0.00136(11) 0.00009(9)
Cl1 0.0247(4) 0.0320(5) 0.0322(6) 0.0005(4) -0.0026(4) -0.0095(3)
Cl2 0.0177(4) 0.0338(5) 0.0282(5) 0.0006(4) 0.0031(4) 0.0035(3)
Cl3 0.0180(4) 0.0264(4) 0.0265(5) 0.0022(4) 0.0025(4) -0.0041(3)
Cl4 0.0195(4) 0.0255(4) 0.0267(5) -0.0043(4) 0.0037(4) 0.0054(3)
P1 0.0174(4) 0.0207(4) 0.0171(5) 0.0003(4) -0.0012(4) -0.0008(3)
P2 0.0170(4) 0.0198(4) 0.0174(5) 0.0000(4) 0.0006(4) 0.0010(3)
P3 0.0178(4) 0.0155(4) 0.0221(5) 0.0009(4) 0.0053(4) 0.0005(3)
P4 0.0154(4) 0.0155(4) 0.0254(5) 0.0010(4) 0.0013(4) 0.0001(3)
O1 0.0231(12) 0.0401(14) 0.0338(17) 0.0082(12) -0.0055(11) 0.0040(10)
O2 0.0249(12) 0.0354(13) 0.0256(16) 0.0005(11) -0.0031(11) 0.0007(10)
N1 0.0170(13) 0.0217(14) 0.0187(17) -0.0003(13) 0.0015(12) 0.0018(11)
N2 0.0175(13) 0.0209(14) 0.0202(17) -0.0040(13) -0.0024(13) 0.0002(10)
N3 0.067(3) 0.074(3) 0.073(3) 0.008(2) 0.010(2) 0.023(2)
N4 0.071(2) 0.059(2) 0.058(3) -0.001(2) -0.001(2) 0.008(2)
N5 0.0490(19) 0.0360(18) 0.027(2) -0.0054(15) -0.0012(16) 0.0055(15)
C1 0.0152(16) 0.0268(18) 0.025(2) 0.0020(16) 0.0021(15) -0.0014(13)
C2 0.0159(16) 0.0220(17) 0.022(2) -0.0028(16) 0.0027(15) 0.0003(13)
C3 0.0346(19) 0.0332(19) 0.019(2) 0.0057(16) 0.0004(16) 0.0052(15)
C4 0.0156(15) 0.0274(17) 0.0162(19) -0.0030(14) 0.0001(14) -0.0029(13)
C5 0.0167(15) 0.0258(17) 0.020(2) -0.0026(15) -0.0002(14) -0.0043(13)
C6 0.0276(17) 0.0198(16) 0.0181(19) -0.0039(15) 0.0016(15) 0.0033(13)
C7 0.0379(19) 0.0225(17) 0.024(2) -0.0005(16) 0.0010(17) 0.0113(14)
C8 0.042(2) 0.0254(18) 0.029(2) -0.0005(17) 0.0038(18) -0.0036(16)
C9 0.0314(18) 0.0278(18) 0.032(2) -0.0067(17) 0.0016(16) 0.0122(15)
C10 0.0279(17) 0.0277(18) 0.0142(19) 0.0005(15) -0.0021(15) -0.0044(14)
C11 0.0317(18) 0.033(2) 0.022(2) 0.0089(16) -0.0070(16) -0.0046(15)
C12 0.039(2) 0.037(2) 0.016(2) -0.0034(16) -0.0004(16) -0.0071(16)
C13 0.0327(18) 0.038(2) 0.022(2) 0.0061(17) -0.0106(16) -0.0068(16)
C14 0.0319(18) 0.0198(17) 0.025(2) -0.0012(15) -0.0012(16) 0.0024(14)
C15 0.044(2) 0.0234(18) 0.047(3) 0.0071(18) -0.007(2) 0.0097(16)
C16 0.048(2) 0.0239(18) 0.038(3) -0.0011(18) 0.0065(19) -0.0010(16)
C17 0.0356(19) 0.0248(18) 0.045(3) -0.0030(18) 0.0074(19) 0.0068(15)
C18 0.0186(15) 0.0235(17) 0.0160(19) -0.0032(14) -0.0018(14) -0.0027(13)
C19 0.0291(18) 0.035(2) 0.029(2) -0.0078(17) -0.0019(17) -0.0048(15)
C20 0.0329(18) 0.0322(19) 0.0141(19) -0.0029(15) 0.0026(16) 0.0020(15)
C21 0.0191(16) 0.0325(18) 0.020(2) 0.0023(15) -0.0018(14) 0.0023(14)
C22 0.0149(16) 0.0200(16) 0.021(2) 0.0021(14) 0.0037(14) 0.0022(12)
C23 0.0167(16) 0.0228(17) 0.027(2) -0.0013(17) 0.0013(16) 0.0018(13)
C24 0.0339(19) 0.042(2) 0.015(2) -0.0015(17) -0.0026(16) -0.0010(16)
C25 0.0214(16) 0.0196(16) 0.032(2) 0.0052(16) 0.0112(15) 0.0053(13)
C26 0.0161(16) 0.0205(16) 0.039(2) 0.0066(16) 0.0056(15) -0.0011(13)
C27 0.0311(18) 0.0223(17) 0.026(2) -0.0085(16) 0.0057(17) 0.0008(14)
C28 0.043(2) 0.038(2) 0.033(3) -0.0152(19) -0.0057(19) -0.0004(17)
C29 0.049(2) 0.029(2) 0.038(3) -0.0126(18) 0.0114(19) 0.0051(17)
C30 0.042(2) 0.0240(18) 0.049(3) -0.0102(18) 0.0049(19) -0.0120(16)
C31 0.0196(16) 0.0199(17) 0.029(2) 0.0034(15) 0.0002(15) 0.0046(13)
C32 0.0203(16) 0.0263(18) 0.041(2) 0.0050(17) -0.0036(17) 0.0017(14)
C33 0.0318(18) 0.0262(18) 0.027(2) 0.0097(16) 0.0020(16) 0.0011(15)
C34 0.0306(18) 0.0244(18) 0.043(3) 0.0056(17) 0.0025(18) 0.0074(15)
C35 0.0227(17) 0.0225(17) 0.030(2) 0.0055(16) 0.0050(15) -0.0001(13)
C36 0.0268(18) 0.0254(18) 0.031(2) 0.0062(16) -0.0015(16) 0.0044(14)
C37 0.0321(19) 0.030(2) 0.044(3) 0.0140(18) 0.0115(18) 0.0027(15)
C38 0.0345(19) 0.033(2) 0.026(2) 0.0088(17) 0.0082(17) 0.0050(16)
C39 0.0250(17) 0.0173(17) 0.043(3) -0.0018(16) -0.0094(17) -0.0026(13)
C40 0.0322(19) 0.0198(17) 0.043(3) -0.0046(17) 0.0016(18) -0.0026(14)
C41 0.056(2) 0.0255(19) 0.037(3) -0.0049(18) -0.022(2) -0.0079(17)
C42 0.0261(19) 0.0255(19) 0.072(3) -0.003(2) -0.0121(19) -0.0019(15)
C43 0.039(2) 0.063(3) 0.068(4) 0.003(3) -0.004(2) 0.000(2)
C44 0.058(3) 0.073(4) 0.184(7) -0.049(4) -0.035(4) 0.019(3)
C45 0.046(2) 0.040(2) 0.041(3) -0.001(2) -0.005(2) 0.0046(19)
C46 0.045(2) 0.058(3) 0.057(3) 0.010(2) -0.007(2) 0.003(2)
C47 0.0286(18) 0.032(2) 0.022(2) -0.0075(17) 0.0072(16) -0.0012(15)
C48 0.049(2) 0.036(2) 0.034(3) 0.0014(19) 0.008(2) 0.0083(17)

loop_
_atom_type_symbol
_atom_type_description
_atom_type_scat_dispersion_real
_atom_type_scat_dispersion_imag
_atom_type_scat_source
C C 0.0033 0.0016 'International Tables Vol C Tables 4.2.6.8 and 6.1.1.4'
H H 0.0000 0.0000 'International Tables Vol C Tables 4.2.6.8 and 6.1.1.4'
O O 0.0106 0.0060 'International Tables Vol C Tables 4.2.6.8 and 6.1.1.4'
P P 0.1023 0.0942 'International Tables Vol C Tables 4.2.6.8 and 6.1.1.4'
Cl Cl 0.1484 0.1585 'International Tables Vol C Tables 4.2.6.8 and 6.1.1.4'
N N 0.0061 0.0033 'International Tables Vol C Tables 4.2.6.8 and 6.1.1.4'
Ru Ru -1.2594 0.8363 'International Tables Vol C Tables 4.2.6.8 and 6.1.1.4'

loop_
_geom_angle_atom_site_label_1
_geom_angle_atom_site_label_2
_geom_angle_atom_site_label_3
_geom_angle
_geom_angle_site_symmetry_1
_geom_angle_site_symmetry_3
_geom_angle_publ_flag
C1 Ru1 N1 164.91(11) . . ?
C1 Ru1 P1 91.79(10) . . ?
N1 Ru1 P1 99.27(6) . . ?
C1 Ru1 P2 97.02(9) . . ?
N1 Ru1 P2 93.82(7) . . ?
P1 Ru1 P2 86.86(3) . . ?
C1 Ru1 Cl1 84.82(9) . . ?
N1 Ru1 Cl1 84.81(7) . . ?
P1 Ru1 Cl1 90.71(3) . . ?
P2 Ru1 Cl1 176.99(3) . . ?
C1 Ru1 Cl2 86.72(10) . . ?
N1 Ru1 Cl2 82.57(7) . . ?
P1 Ru1 Cl2 177.43(3) . . ?
P2 Ru1 Cl2 91.24(3) . . ?
Cl1 Ru1 Cl2 91.24(3) . . ?
C22 Ru2 N2 164.55(11) . . ?
C22 Ru2 P3 97.11(9) . . ?
N2 Ru2 P3 94.24(7) . . ?
C22 Ru2 P4 91.08(9) . . ?
N2 Ru2 P4 99.98(7) . . ?
P3 Ru2 P4 86.97(3) . . ?
C22 Ru2 Cl3 86.14(9) . . ?
N2 Ru2 Cl3 83.28(7) . . ?
P3 Ru2 Cl3 90.62(3) . . ?
P4 Ru2 Cl3 176.07(3) . . ?
C22 Ru2 Cl4 85.46(9) . . ?
N2 Ru2 Cl4 83.45(7) . . ?
P3 Ru2 Cl4 177.16(3) . . ?
P4 Ru2 Cl4 91.79(3) . . ?
Cl3 Ru2 Cl4 90.76(3) . . ?
C4 P1 C10 103.48(14) . . ?
C4 P1 C6 102.58(13) . . ?
C10 P1 C6 106.31(14) . . ?
C4 P1 Ru1 105.41(10) . . ?
C10 P1 Ru1 117.14(10) . . ?
C6 P1 Ru1 119.69(10) . . ?
C5 P2 C18 103.74(13) . . ?
C5 P2 C14 102.45(14) . . ?
C18 P2 C14 107.39(14) . . ?
C5 P2 Ru1 105.55(9) . . ?
C18 P2 Ru1 115.98(9) . . ?
C14 P2 Ru1 119.60(10) . . ?
C25 P3 C27 103.06(15) . . ?
C25 P3 C31 103.91(14) . . ?
C27 P3 C31 106.42(14) . . ?
C25 P3 Ru2 105.16(9) . . ?
C27 P3 Ru2 119.66(10) . . ?
C31 P3 Ru2 116.59(10) . . ?
C26 P4 C35 103.00(15) . . ?
C26 P4 C39 103.48(14) . . ?
C35 P4 C39 106.20(14) . . ?
C26 P4 Ru2 105.45(10) . . ?
C35 P4 Ru2 116.98(10) . . ?
C39 P4 Ru2 119.59(11) . . ?
C2 N1 Ru1 173.7(2) . . ?
C23 N2 Ru2 171.4(2) . . ?
O1 C1 Ru1 169.9(3) . . ?
N1 C2 C3 174.3(3) . . ?
C5 C4 P1 113.88(19) . . ?
C4 C5 P2 113.5(2) . . ?
C7 C6 C8 105.7(3) . . ?
C7 C6 C9 106.8(3) . . ?
C8 C6 C9 110.4(3) . . ?
C7 C6 P1 109.5(2) . . ?
C8 C6 P1 112.5(2) . . ?
C9 C6 P1 111.6(2) . . ?
C11 C10 C12 104.5(2) . . ?
C11 C10 C13 109.7(2) . . ?
C12 C10 C13 108.5(3) . . ?
C11 C10 P1 109.2(2) . . ?
C12 C10 P1 113.6(2) . . ?
C13 C10 P1 111.0(2) . . ?
C15 C14 C17 106.7(3) . . ?
C15 C14 C16 106.9(3) . . ?
C17 C14 C16 109.8(3) . . ?
C15 C14 P2 109.0(2) . . ?
C17 C14 P2 111.8(2) . . ?
C16 C14 P2 112.4(2) . . ?
C20 C18 C21 109.4(2) . . ?
C20 C18 C19 108.1(2) . . ?
C21 C18 C19 105.2(2) . . ?
C20 C18 P2 110.99(19) . . ?
C21 C18 P2 108.7(2) . . ?
C19 C18 P2 114.2(2) . . ?
O2 C22 Ru2 170.2(3) . . ?
N2 C23 C24 175.5(3) . . ?
C26 C25 P3 113.5(2) . . ?
C25 C26 P4 113.65(19) . . ?
C30 C27 C28 107.1(3) . . ?
C30 C27 C29 109.5(3) . . ?
C28 C27 C29 106.3(3) . . ?
C30 C27 P3 112.4(2) . . ?
C28 C27 P3 109.2(2) . . ?
C29 C27 P3 112.0(2) . . ?
C32 C31 C33 109.7(3) . . ?
C32 C31 C34 104.9(2) . . ?
C33 C31 C34 108.9(2) . . ?
C32 C31 P3 108.5(2) . . ?
C33 C31 P3 111.01(19) . . ?
C34 C31 P3 113.7(2) . . ?
C38 C35 C37 104.6(3) . . ?
C38 C35 C36 109.3(3) . . ?
C37 C35 C36 108.5(2) . . ?
C38 C35 P4 109.1(2) . . ?
C37 C35 P4 113.6(2) . . ?
C36 C35 P4 111.5(2) . . ?
C40 C39 C41 105.5(3) . . ?
C40 C39 C42 110.2(2) . . ?
C41 C39 C42 107.0(3) . . ?
C40 C39 P4 111.5(2) . . ?
C41 C39 P4 109.0(2) . . ?
C42 C39 P4 113.3(2) . . ?
N3 C43 C44 178.7(5) . . ?
N4 C45 C46 176.8(5) . . ?
N5 C47 C48 179.5(4) . . ?

loop_
_geom_bond_atom_site_label_1
_geom_bond_atom_site_label_2
_geom_bond_distance
_geom_bond_site_symmetry_2
_geom_bond_publ_flag
Ru1 C1 1.825(3) . ?
Ru1 N1 2.128(3) . ?
Ru1 P1 2.3744(8) . ?
Ru1 P2 2.3824(8) . ?
Ru1 Cl1 2.4675(8) . ?
Ru1 Cl2 2.4807(8) . ?
Ru2 C22 1.831(3) . ?
Ru2 N2 2.123(3) . ?
Ru2 P3 2.3708(8) . ?
Ru2 P4 2.3773(8) . ?
Ru2 Cl3 2.4651(7) . ?
Ru2 Cl4 2.4648(7) . ?
P1 C4 1.843(3) . ?
P1 C10 1.905(3) . ?
P1 C6 1.915(3) . ?
P2 C5 1.841(3) . ?
P2 C18 1.907(3) . ?
P2 C14 1.911(3) . ?
P3 C25 1.837(3) . ?
P3 C27 1.903(3) . ?
P3 C31 1.908(3) . ?
P4 C26 1.838(3) . ?
P4 C35 1.905(3) . ?
P4 C39 1.908(3) . ?
O1 C1 1.151(3) . ?
O2 C22 1.147(3) . ?
N1 C2 1.127(4) . ?
N2 C23 1.135(4) . ?
N3 C43 1.119(5) . ?
N4 C45 1.145(4) . ?
N5 C47 1.132(4) . ?
C2 C3 1.459(4) . ?
C4 C5 1.528(4) . ?
C6 C7 1.526(4) . ?
C6 C8 1.537(4) . ?
C6 C9 1.538(4) . ?
C10 C11 1.541(4) . ?
C10 C12 1.543(4) . ?
C10 C13 1.548(4) . ?
C14 C15 1.523(4) . ?
C14 C17 1.534(4) . ?
C14 C16 1.533(4) . ?
C18 C20 1.543(4) . ?
C18 C21 1.538(4) . ?
C18 C19 1.542(4) . ?
C23 C24 1.463(4) . ?
C25 C26 1.528(4) . ?
C27 C30 1.529(4) . ?
C27 C28 1.543(4) . ?
C27 C29 1.561(4) . ?
C31 C32 1.542(4) . ?
C31 C33 1.542(4) . ?
C31 C34 1.546(4) . ?
C35 C38 1.535(4) . ?
C35 C37 1.541(4) . ?
C35 C36 1.542(4) . ?
C39 C40 1.534(4) . ?
C39 C41 1.534(5) . ?
C39 C42 1.550(4) . ?
C43 C44 1.476(5) . ?
C45 C46 1.422(5) . ?
C47 C48 1.464(5) . ?
